data_9014864
loop_
_publ_author_name
'Lussier, A. J.'
'Abdu, Y.'
'Hawthorne, F. C.'
'Michaelis, V. K.'
'Aguiar, P. M.'
'Kroeker, S.'

_publ_section_title
;
 Oscillatory zoned liddicoatite from Anjanabonoina, central Madigascar.
 I. Crystal chemistry and structure by SREF and 11B and 27Al MAS NMR spectroscopy
 Sample: L13, disordered model
;
_journal_name_full 'The Canadian Mineralogist'
_journal_page_first 63
_journal_page_last 88
_journal_paper_doi 10.3749/canmin.49.1.63
_journal_volume 49
_journal_year 2011
_chemical_compound_source 'Anjanabonoina, central Madagascar'
_chemical_formula_sum
'Al7.209 B3 Ca0.583 F0.648 Fe0.015 H3.351 Li1.491 Mg0.06 Mn0.033 Na0.345 O30.351 Pb0.006 Si6 Ti0.009'
_chemical_name_mineral Fluor-liddicoatite
_space_group_IT_number 160
_symmetry_space_group_name_Hall 'R 3 -2"'
_symmetry_space_group_name_H-M 'R 3 m :H'
_cell_angle_alpha 90
_cell_angle_beta 90
_cell_angle_gamma 120
_cell_length_a 15.8449
_cell_length_b 15.8449
_cell_length_c 7.1053
_cell_formula_units_Z 3
_cell_volume 1544.870
_database_code_amcsd 0018423
_exptl_crystal_density_diffrn 3.045
_cod_original_sg_symbol_H-M 'R 3 m'
_cod_original_formula_sum 'Ca.583 Na.345 Pb.006 Ti.009 Al7.209 Fe.015 Mg.06 Mn.033 Li1.491 Si6 B3 F.648 O30.351 H3.351'
_cod_database_code 9014864

loop_
_space_group_symop_operation_xyz
x,y,z
2/3+x,1/3+y,1/3+z
1/3+x,2/3+y,2/3+z
x,x-y,z
2/3+x,1/3+x-y,1/3+z
1/3+x,2/3+x-y,2/3+z
-y,-x,z
2/3-y,1/3-x,1/3+z
1/3-y,2/3-x,2/3+z
-x+y,y,z
2/3-x+y,1/3+y,1/3+z
1/3-x+y,2/3+y,2/3+z
-y,x-y,z
2/3-y,1/3+x-y,1/3+z
1/3-y,2/3+x-y,2/3+z
-x+y,-x,z
2/3-x+y,1/3-x,1/3+z
1/3-x+y,2/3-x,2/3+z

loop_
_atom_site_label
_atom_site_fract_x
_atom_site_fract_y
_atom_site_fract_z
_atom_site_occupancy
_atom_site_U_iso_or_equiv
CaX 0.00000 0.00000 0.76231 0.58300 0.01610
NaX 0.00000 0.00000 0.76231 0.34500 0.01610
PbX 0.00000 0.00000 0.76231 0.00600 0.01610
TiY 0.06196 0.93804 0.36590 0.00300 0.01100
AlY 0.06196 0.93804 0.36590 0.40300 0.01100
FeY 0.06196 0.93804 0.36590 0.00500 0.01100
MgY 0.06196 0.93804 0.36590 0.02000 0.01100
MnY 0.06196 0.93804 0.36590 0.01100 0.01100
LiY 0.06196 0.93804 0.36590 0.49700 0.01100
AlZ 0.25978 0.29699 0.38818 1.00000 0.00631
SiT 0.19019 0.19212 0.00000 1.00000 0.00539
B 0.89082 0.10918 0.54500 1.00000 0.00730
F(1d) 0.01115 0.02230 0.21280 0.21600 0.01580
O-H(1d) 0.01115 0.02230 0.21280 0.11700 0.01580
O(2d) 0.93060 0.05110 0.51900 0.50000 0.00900
O(3) 0.13458 0.86542 0.49000 1.00000 0.01000
O(4) 0.90765 0.09235 0.92550 1.00000 0.00850
O(5) 0.09219 0.90781 0.90430 1.00000 0.00850
O(6) 0.18640 0.19593 0.22381 1.00000 0.00730
O(7) 0.28531 0.28582 0.91855 1.00000 0.00630
O(8) 0.27008 0.20974 0.55830 1.00000 0.00760
H(3) 0.13312 0.86680 0.62500 1.00000 0.01500

loop_
_cod_related_entry_id
_cod_related_entry_database
_cod_related_entry_code
1 AMCSD 0018423
